data_7061365
loop_
_publ_author_name
'Panja, Anangamohan'
'Jagli\<ci\'c, Zvonko'
'Herchel, Radovan'
'Brand\~ao, Paula'
'Pramanik, Kuheli'
'Jana, Narayan Ch.'

_publ_section_title
;
 The first exploration of coordination chemistry using a methyl
 substituted o-vanillin based ligand: an example starting with Dy4/Zn2Dy2
 systems displaying slow relaxation of magnetization
;
_journal_issue 12
_journal_name_full 'New Journal of Chemistry'
_journal_page_first 5627
_journal_page_last 5637
_journal_paper_doi 10.1039/D1NJ05717K
_journal_volume 46
_journal_year 2022
_chemical_formula_sum 'C90 H88 Dy4 N6 O23'
_chemical_formula_weight 2271.66
_space_group_crystal_system orthorhombic
_space_group_IT_number 60
_space_group_name_Hall '-P 2n 2ab'
_space_group_name_H-M_alt 'P b c n'
_atom_sites_solution_hydrogens mixed
_audit_creation_method SHELXL-2018/3
_audit_update_record
;
2022-01-31 deposited with the CCDC.	2022-02-02 downloaded from the CCDC.
;
_cell_angle_alpha 90
_cell_angle_beta 90
_cell_angle_gamma 90
_cell_formula_units_Z 4
_cell_length_a 14.3608(4)
_cell_length_b 20.9814(6)
_cell_length_c 30.9223(9)
_cell_measurement_reflns_used 592
_cell_measurement_temperature 150(2)
_cell_measurement_theta_max 25.16
_cell_measurement_theta_min 2.90
_cell_volume 9317.2(5)
_computing_cell_refinement 'Bruker Smart'
_computing_data_collection 'Bruker Smart'
_computing_molecular_graphics 'Mercury (Macrae et al 2008)'
_computing_publication_material 'SHELXL-2016/4 (Sheldrick, 2016)'
_computing_structure_refinement 'SHELXL-2018/3 (Sheldrick, 2018)'
_computing_structure_solution 'SHELXT 2014/5 (Sheldrick, 2014)'
_diffrn_ambient_temperature 150(2)
_diffrn_measured_fraction_theta_full 0.999
_diffrn_measured_fraction_theta_max 0.998
_diffrn_measurement_device_type CCD
_diffrn_measurement_method 'omega and phi scans'
_diffrn_radiation_type MoK\a
_diffrn_radiation_wavelength 0.71073
_diffrn_reflns_av_R_equivalents 0.0543
_diffrn_reflns_av_unetI/netI 0.0213
_diffrn_reflns_Laue_measured_fraction_full 0.999
_diffrn_reflns_Laue_measured_fraction_max 0.998
_diffrn_reflns_limit_h_max 18
_diffrn_reflns_limit_h_min -18
_diffrn_reflns_limit_k_max 26
_diffrn_reflns_limit_k_min -26
_diffrn_reflns_limit_l_max 39
_diffrn_reflns_limit_l_min -28
_diffrn_reflns_number 188237
_diffrn_reflns_point_group_measured_fraction_full 0.999
_diffrn_reflns_point_group_measured_fraction_max 0.998
_diffrn_reflns_theta_full 25.242
_diffrn_reflns_theta_max 27.167
_diffrn_reflns_theta_min 1.935
_diffrn_source 'fine-focus sealed tube'
_exptl_absorpt_coefficient_mu 3.244
_exptl_absorpt_correction_T_max 0.7455
_exptl_absorpt_correction_T_min 0.6011
_exptl_absorpt_correction_type multi-scan
_exptl_absorpt_process_details 'SADABS 2014/5 (Bruker, 2014)'
_exptl_crystal_colour Bronze
_exptl_crystal_density_diffrn 1.619
_exptl_crystal_description Block
_exptl_crystal_F_000 4472
_exptl_crystal_size_max 0.360
_exptl_crystal_size_mid 0.200
_exptl_crystal_size_min 0.100
_refine_diff_density_max 1.327
_refine_diff_density_min -0.633
_refine_diff_density_rms 0.115
_refine_ls_extinction_method none
_refine_ls_goodness_of_fit_ref 1.212
_refine_ls_hydrogen_treatment constr
_refine_ls_matrix_type full
_refine_ls_number_parameters 547
_refine_ls_number_reflns 10330
_refine_ls_number_restraints 0
_refine_ls_restrained_S_all 1.212
_refine_ls_R_factor_all 0.0456
_refine_ls_R_factor_gt 0.0309
_refine_ls_shift/su_max 0.002
_refine_ls_shift/su_mean 0.000
_refine_ls_structure_factor_coef Fsqd
_refine_ls_weighting_details 'w=1/[\s^2^(Fo^2^)+(0.0178P)^2^+32.1327P] where P=(Fo^2^+2Fc^2^)/3'
_refine_ls_weighting_scheme calc
_refine_ls_wR_factor_gt 0.0648
_refine_ls_wR_factor_ref 0.0724
_reflns_Friedel_coverage 0.000
_reflns_number_gt 8556
_reflns_number_total 10330
_reflns_threshold_expression 'I > 2\s(I)'
_cod_data_source_file d1nj05717k2.cif
_cod_data_source_block 1_sq
_cod_depositor_comments 'Adding full bibliography for 7061362--7061365.cif.'
_cod_database_code 7061365
_shelx_shelxl_version_number 2018/3
_shelx_space_group_comment
;
The symmetry employed for this shelxl refinement is uniquely defined
by the following loop, which should always be used as a source of
symmetry information in preference to the above space-group names.
They are only intended as comments.
;
_shelx_estimated_absorpt_t_min 0.388
_shelx_estimated_absorpt_t_max 0.737

loop_
_space_group_symop_operation_xyz
'x, y, z'
'-x+1/2, -y+1/2, z+1/2'
'-x, y, -z+1/2'
'x+1/2, -y+1/2, -z'
'-x, -y, -z'
'x-1/2, y-1/2, -z-1/2'
'x, -y, z-1/2'
'-x-1/2, y-1/2, z'

loop_
_atom_site_label
_atom_site_type_symbol
_atom_site_fract_x
_atom_site_fract_y
_atom_site_fract_z
_atom_site_U_iso_or_equiv
_atom_site_adp_type
_atom_site_occupancy
_atom_site_site_symmetry_order
_atom_site_calc_flag
_atom_site_refinement_flags_posn
_atom_site_refinement_flags_adp
_atom_site_refinement_flags_occupancy
_atom_site_disorder_assembly
_atom_site_disorder_group
Dy1 Dy 0.60703(2) 0.54012(2) 0.47481(2) 0.01982(5) Uani 1 1 d . . . . .
Dy2 Dy 0.56372(2) 0.57405(2) 0.58419(2) 0.02215(5) Uani 1 1 d . . . . .
O8 O 0.29285(19) 0.52739(14) 0.56108(9) 0.0252(6) Uani 1 1 d . . . . .
O1 O 0.63274(19) 0.62660(13) 0.52391(9) 0.0238(6) Uani 1 1 d . . . . .
O7 O 0.4503(2) 0.64851(14) 0.58617(10) 0.0299(7) Uani 1 1 d . . . . .
O9 O 0.2288(2) 0.41464(14) 0.54281(10) 0.0307(7) Uani 1 1 d . . . . .
O10 O 0.47677(18) 0.55448(12) 0.51891(8) 0.0202(6) Uani 1 1 d . . . . .
O4 O 0.65832(18) 0.50396(13) 0.54051(8) 0.0222(6) Uani 1 1 d . . . . .
O3 O 0.5259(2) 0.44338(15) 0.34496(9) 0.0324(7) Uani 1 1 d . . . . .
O2 O 0.52498(19) 0.52003(13) 0.41083(8) 0.0225(6) Uani 1 1 d . . . . .
O5 O 0.6476(2) 0.63259(16) 0.63019(10) 0.0372(8) Uani 1 1 d . . . . .
N3 N 0.2657(3) 0.64238(18) 0.59199(11) 0.0294(8) Uani 1 1 d . . . . .
H3N H 0.303190 0.613756 0.580587 0.035 Uiso 1 1 calc R U . . .
O6 O 0.6563(3) 0.7345(2) 0.67910(13) 0.0611(11) Uani 1 1 d . . . . .
N1 N 0.5656(2) 0.64514(17) 0.44250(11) 0.0263(8) Uani 1 1 d . . . . .
C2 C 0.6112(3) 0.7358(2) 0.54209(15) 0.0304(9) Uani 1 1 d . . . . .
H2 H 0.639585 0.728863 0.569432 0.036 Uiso 1 1 calc R U . . .
C3 C 0.5789(3) 0.7959(2) 0.53178(17) 0.0380(11) Uani 1 1 d . . . . .
H3 H 0.586044 0.830026 0.551730 0.046 Uiso 1 1 calc R U . . .
C36 C 0.3098(3) 0.6971(2) 0.60825(15) 0.0316(10) Uani 1 1 d . . . . .
N2 N 0.6664(2) 0.50001(19) 0.62557(11) 0.0300(8) Uani 1 1 d . . . . .
C6 C 0.5634(3) 0.6971(2) 0.47207(14) 0.0260(9) Uani 1 1 d . . . . .
C4 C 0.5358(3) 0.8065(2) 0.49200(17) 0.0386(11) Uani 1 1 d . . . . .
H4 H 0.512253 0.847527 0.485032 0.046 Uiso 1 1 calc R U . . .
C24 C 0.7581(4) 0.5643(4) 0.72687(17) 0.0608(17) Uani 1 1 d . . . . .
H24 H 0.782375 0.524823 0.736894 0.073 Uiso 1 1 calc R U . . .
C5 C 0.5275(3) 0.7573(2) 0.46293(15) 0.0345(10) Uani 1 1 d . . . . .
H5 H 0.496742 0.764457 0.436162 0.041 Uiso 1 1 calc R U . . .
C1 C 0.6030(3) 0.6851(2) 0.51323(14) 0.0248(9) Uani 1 1 d . . . . .
C7 C 0.5608(3) 0.6569(2) 0.40144(14) 0.0285(9) Uani 1 1 d . . . . .
H7 H 0.553767 0.700246 0.393191 0.034 Uiso 1 1 calc R U . . .
C17 C 0.6892(3) 0.3910(2) 0.53373(14) 0.0288(9) Uani 1 1 d . . . . .
H17 H 0.693097 0.393558 0.503106 0.035 Uiso 1 1 calc R U . . .
C31 C 0.4086(3) 0.6960(2) 0.60524(14) 0.0305(10) Uani 1 1 d . . . . .
C33 C 0.4090(4) 0.7969(3) 0.6438(2) 0.0532(15) Uani 1 1 d . . . . .
H33 H 0.442820 0.831348 0.656085 0.064 Uiso 1 1 calc R U . . .
C39 C 0.0441(3) 0.5568(2) 0.57937(18) 0.0413(12) Uani 1 1 d . . . . .
H39 H 0.003639 0.589954 0.588477 0.050 Uiso 1 1 calc R U . . .
C35 C 0.2631(4) 0.7467(2) 0.62829(18) 0.0461(13) Uani 1 1 d . . . . .
H35 H 0.197054 0.746244 0.629767 0.055 Uiso 1 1 calc R U . . .
C37 C 0.1778(3) 0.6277(2) 0.59131(15) 0.0316(10) Uani 1 1 d . . . . .
H37 H 0.134670 0.659267 0.600519 0.038 Uiso 1 1 calc R U . . .
C43 C 0.1632(3) 0.4594(2) 0.55408(14) 0.0284(9) Uani 1 1 d . . . . .
C38 C 0.1418(3) 0.5684(2) 0.57786(14) 0.0307(10) Uani 1 1 d . . . . .
C28 C 0.6912(4) 0.6800(3) 0.69660(17) 0.0471(13) Uani 1 1 d . . . . .
C32 C 0.4563(3) 0.7481(2) 0.62424(16) 0.0400(12) Uani 1 1 d . . . . .
H32 H 0.522405 0.749167 0.623371 0.048 Uiso 1 1 calc R U . . .
C42 C 0.0685(3) 0.4499(2) 0.55564(17) 0.0389(11) Uani 1 1 d . . . . .
H42 H 0.043759 0.409412 0.548187 0.047 Uiso 1 1 calc R U . . .
C18 C 0.6985(3) 0.3322(2) 0.55402(17) 0.0388(11) Uani 1 1 d . . . . .
H18 H 0.706332 0.294845 0.537093 0.047 Uiso 1 1 calc R U . . .
C22 C 0.7144(3) 0.5093(3) 0.66034(14) 0.0389(11) Uani 1 1 d . . . . .
H22 H 0.751559 0.474890 0.670348 0.047 Uiso 1 1 calc R U . . .
C45 C 0.2028(3) 0.5195(2) 0.56426(13) 0.0257(9) Uani 1 1 d . . . . .
C23 C 0.7164(3) 0.5672(3) 0.68524(15) 0.0430(12) Uani 1 1 d . . . . .
C8 C 0.5650(3) 0.6106(2) 0.36701(14) 0.0290(9) Uani 1 1 d . . . . .
C40 C 0.0073(3) 0.4994(3) 0.56812(18) 0.0419(12) Uani 1 1 d . . . . .
C44 C 0.1940(3) 0.3510(2) 0.53430(19) 0.0451(13) Uani 1 1 d . . . . .
H44A H 0.155738 0.336841 0.558707 0.068 Uiso 1 1 calc R U . . .
H44B H 0.246549 0.321749 0.530513 0.068 Uiso 1 1 calc R U . . .
H44C H 0.156200 0.351491 0.507918 0.068 Uiso 1 1 calc R U . . .
C9 C 0.5895(3) 0.6327(2) 0.32532(15) 0.0359(11) Uani 1 1 d . . . . .
H9 H 0.599219 0.677074 0.321141 0.043 Uiso 1 1 calc R U . . .
C10 C 0.5998(4) 0.5923(3) 0.29068(14) 0.0391(12) Uani 1 1 d . . . . .
C29 C 0.6837(3) 0.6254(3) 0.66913(15) 0.0383(12) Uani 1 1 d . . . . .
C12 C 0.5788(3) 0.5280(2) 0.29623(14) 0.0362(11) Uani 1 1 d . . . . .
H12 H 0.583549 0.499597 0.272400 0.043 Uiso 1 1 calc R U . . .
C21 C 0.6767(3) 0.4411(2) 0.60334(14) 0.0293(10) Uani 1 1 d . . . . .
C19 C 0.6966(4) 0.3277(3) 0.59856(17) 0.0439(13) Uani 1 1 d . . . . .
H19 H 0.701731 0.287312 0.612217 0.053 Uiso 1 1 calc R U . . .
C20 C 0.6871(3) 0.3820(3) 0.62299(15) 0.0391(12) Uani 1 1 d . . . . .
H20 H 0.687660 0.379041 0.653651 0.047 Uiso 1 1 calc R U . . .
C27 C 0.7301(4) 0.6746(4) 0.73757(19) 0.0616(18) Uani 1 1 d . . . . .
H27 H 0.733578 0.711174 0.755613 0.074 Uiso 1 1 calc R U . . .
C34 C 0.3121(4) 0.7968(3) 0.6461(2) 0.0580(16) Uani 1 1 d . . . . .
H34 H 0.280050 0.830891 0.659853 0.070 Uiso 1 1 calc R U . . .
C11 C 0.6318(4) 0.6164(3) 0.24671(16) 0.0532(15) Uani 1 1 d . . . . .
H11A H 0.627798 0.663016 0.245996 0.080 Uiso 1 1 calc R U . . .
H11B H 0.591902 0.598433 0.224083 0.080 Uiso 1 1 calc R U . . .
H11C H 0.696429 0.603255 0.241724 0.080 Uiso 1 1 calc R U . . .
C14 C 0.5322(4) 0.3981(2) 0.31015(14) 0.0404(12) Uani 1 1 d . . . . .
H14A H 0.490387 0.410995 0.286677 0.061 Uiso 1 1 calc R U . . .
H14B H 0.514149 0.355805 0.320652 0.061 Uiso 1 1 calc R U . . .
H14C H 0.596360 0.396673 0.299398 0.061 Uiso 1 1 calc R U . . .
C25 C 0.7642(5) 0.6166(4) 0.75271(19) 0.069(2) Uani 1 1 d . . . . .
C41 C -0.0968(4) 0.4867(3) 0.5680(3) 0.0659(19) Uani 1 1 d . . . . .
H41A H -0.130156 0.526183 0.574922 0.099 Uiso 1 1 calc R U . . .
H41B H -0.111586 0.454194 0.589691 0.099 Uiso 1 1 calc R U . . .
H41C H -0.115858 0.471653 0.539350 0.099 Uiso 1 1 calc R U . . .
C13 C 0.5513(3) 0.5052(2) 0.33613(13) 0.0292(9) Uani 1 1 d . . . . .
C16 C 0.6740(3) 0.4464(2) 0.55783(14) 0.0274(9) Uani 1 1 d . . . . .
C15 C 0.5470(3) 0.5455(2) 0.37301(13) 0.0262(9) Uani 1 1 d . . . . .
C30 C 0.6523(6) 0.7901(3) 0.7055(3) 0.094(3) Uani 1 1 d . . . . .
H30A H 0.611148 0.782193 0.730212 0.140 Uiso 1 1 calc R U . . .
H30B H 0.628056 0.825807 0.688487 0.140 Uiso 1 1 calc R U . . .
H30C H 0.714912 0.800423 0.715958 0.140 Uiso 1 1 calc R U . . .
C26 C 0.8072(7) 0.6126(5) 0.7978(2) 0.114(4) Uani 1 1 d . . . . .
H26A H 0.830701 0.569323 0.802739 0.171 Uiso 1 1 calc R U . . .
H26B H 0.759857 0.622748 0.819527 0.171 Uiso 1 1 calc R U . . .
H26C H 0.858714 0.643037 0.800005 0.171 Uiso 1 1 calc R U . . .
H10 H 0.446471 0.596000 0.521111 0.171 Uiso 1 1 d . U . . .

loop_
_atom_site_aniso_label
_atom_site_aniso_U_11
_atom_site_aniso_U_22
_atom_site_aniso_U_33
_atom_site_aniso_U_23
_atom_site_aniso_U_13
_atom_site_aniso_U_12
Dy1 0.01552(9) 0.02708(10) 0.01684(9) -0.00105(8) 0.00111(7) -0.00256(7)
Dy2 0.01798(9) 0.03131(10) 0.01716(9) -0.00326(8) -0.00041(7) -0.00338(8)
O8 0.0174(14) 0.0321(16) 0.0262(15) -0.0033(12) 0.0037(12) -0.0035(12)
O1 0.0224(14) 0.0265(14) 0.0225(14) -0.0004(12) 0.0007(12) -0.0033(11)
O7 0.0256(16) 0.0338(16) 0.0303(16) -0.0075(14) 0.0040(13) 0.0004(13)
O9 0.0215(15) 0.0314(16) 0.0393(17) -0.0049(14) 0.0070(13) -0.0054(13)
O10 0.0182(13) 0.0247(14) 0.0176(13) -0.0017(11) 0.0021(11) -0.0014(11)
O4 0.0179(13) 0.0295(15) 0.0192(13) -0.0003(12) -0.0002(11) -0.0002(12)
O3 0.0364(18) 0.0418(18) 0.0189(14) -0.0050(13) 0.0049(13) -0.0065(14)
O2 0.0202(14) 0.0319(15) 0.0153(13) 0.0032(11) 0.0014(11) -0.0026(12)
O5 0.0382(18) 0.047(2) 0.0265(16) -0.0056(15) -0.0063(14) -0.0117(16)
N3 0.0272(19) 0.032(2) 0.0291(19) -0.0003(16) 0.0021(16) -0.0002(16)
O6 0.069(3) 0.057(3) 0.057(3) -0.022(2) -0.013(2) -0.021(2)
N1 0.0210(17) 0.0330(19) 0.0250(18) -0.0021(15) 0.0026(15) -0.0030(15)
C2 0.026(2) 0.035(2) 0.030(2) -0.0029(19) 0.0003(19) -0.0039(19)
C3 0.035(3) 0.030(2) 0.049(3) -0.009(2) 0.004(2) -0.001(2)
C36 0.031(2) 0.033(2) 0.031(2) -0.0028(19) 0.0020(19) 0.004(2)
N2 0.0216(18) 0.047(2) 0.0214(17) -0.0002(17) -0.0012(14) 0.0018(17)
C6 0.021(2) 0.030(2) 0.028(2) 0.0004(18) 0.0061(18) -0.0031(17)
C4 0.039(3) 0.032(2) 0.045(3) 0.005(2) 0.008(2) 0.006(2)
C24 0.051(3) 0.098(5) 0.034(3) -0.010(3) -0.017(3) 0.012(3)
C5 0.033(2) 0.040(3) 0.031(2) 0.001(2) 0.001(2) 0.006(2)
C1 0.0173(19) 0.026(2) 0.031(2) 0.0000(17) 0.0063(17) -0.0040(17)
C7 0.024(2) 0.035(2) 0.026(2) 0.0063(18) 0.0009(18) -0.0032(19)
C17 0.021(2) 0.038(2) 0.027(2) 0.0001(19) 0.0002(17) 0.0061(18)
C31 0.032(2) 0.033(2) 0.027(2) -0.0058(19) 0.0021(18) 0.0014(19)
C33 0.045(3) 0.049(3) 0.065(4) -0.022(3) -0.001(3) -0.005(3)
C39 0.022(2) 0.044(3) 0.058(3) 0.000(2) 0.009(2) 0.002(2)
C35 0.036(3) 0.039(3) 0.063(4) -0.010(3) 0.005(3) 0.003(2)
C37 0.029(2) 0.030(2) 0.035(2) -0.0002(19) 0.002(2) 0.0060(19)
C43 0.023(2) 0.035(2) 0.026(2) 0.0012(19) 0.0031(17) -0.0015(19)
C38 0.021(2) 0.040(2) 0.032(2) 0.004(2) 0.0015(18) 0.0023(19)
C28 0.034(3) 0.065(4) 0.043(3) -0.014(3) -0.005(2) -0.015(3)
C32 0.032(3) 0.046(3) 0.042(3) -0.014(2) 0.000(2) 0.002(2)
C42 0.024(2) 0.044(3) 0.049(3) -0.005(2) 0.003(2) -0.008(2)
C18 0.031(3) 0.040(3) 0.045(3) 0.003(2) 0.001(2) 0.010(2)
C22 0.030(2) 0.060(3) 0.026(2) 0.000(2) -0.0023(19) 0.004(2)
C45 0.022(2) 0.037(2) 0.0187(19) 0.0038(17) -0.0006(16) 0.0019(18)
C23 0.031(3) 0.071(4) 0.027(2) -0.006(2) -0.007(2) 0.001(3)
C8 0.021(2) 0.038(2) 0.028(2) 0.0017(19) -0.0003(18) -0.0053(19)
C40 0.020(2) 0.046(3) 0.059(3) 0.001(3) 0.005(2) -0.001(2)
C44 0.028(2) 0.035(3) 0.071(4) -0.011(3) 0.013(2) -0.004(2)
C9 0.038(3) 0.043(3) 0.027(2) 0.008(2) 0.003(2) -0.009(2)
C10 0.039(3) 0.058(3) 0.021(2) 0.007(2) 0.001(2) -0.012(2)
C29 0.026(2) 0.063(3) 0.025(2) -0.010(2) -0.0015(19) -0.011(2)
C12 0.037(3) 0.053(3) 0.019(2) -0.003(2) 0.0038(19) -0.009(2)
C21 0.019(2) 0.044(3) 0.025(2) 0.0015(19) 0.0001(17) 0.0041(18)
C19 0.044(3) 0.044(3) 0.043(3) 0.015(2) 0.004(2) 0.017(2)
C20 0.035(3) 0.055(3) 0.028(2) 0.013(2) 0.000(2) 0.009(2)
C27 0.044(3) 0.095(5) 0.046(3) -0.036(3) -0.007(3) -0.008(3)
C34 0.048(3) 0.046(3) 0.080(4) -0.025(3) 0.004(3) 0.006(3)
C11 0.062(4) 0.068(4) 0.030(3) 0.013(3) 0.009(3) -0.028(3)
C14 0.053(3) 0.047(3) 0.021(2) -0.012(2) 0.006(2) -0.004(2)
C25 0.064(4) 0.110(6) 0.034(3) -0.022(4) -0.018(3) 0.010(4)
C41 0.023(3) 0.061(4) 0.114(6) -0.006(4) 0.007(3) -0.003(3)
C13 0.028(2) 0.041(3) 0.0188(19) 0.0023(18) 0.0021(17) -0.004(2)
C16 0.0165(19) 0.041(3) 0.025(2) 0.0035(18) -0.0014(16) -0.0011(18)
C15 0.020(2) 0.041(2) 0.0172(19) 0.0046(18) 0.0014(16) -0.0040(18)
C30 0.118(7) 0.067(5) 0.096(6) -0.041(4) -0.023(5) -0.021(5)
C26 0.128(8) 0.165(9) 0.048(4) -0.042(5) -0.049(5) 0.036(7)

loop_
_atom_type_symbol
_atom_type_description
_atom_type_scat_dispersion_real
_atom_type_scat_dispersion_imag
_atom_type_scat_source
C C 0.0033 0.0016 'International Tables Vol C Tables 4.2.6.8 and 6.1.1.4'
H H 0.0000 0.0000 'International Tables Vol C Tables 4.2.6.8 and 6.1.1.4'
N N 0.0061 0.0033 'International Tables Vol C Tables 4.2.6.8 and 6.1.1.4'
O O 0.0106 0.0060 'International Tables Vol C Tables 4.2.6.8 and 6.1.1.4'
Dy Dy -0.1892 4.4098 'International Tables Vol C Tables 4.2.6.8 and 6.1.1.4'

loop_
_geom_angle_atom_site_label_1
_geom_angle_atom_site_label_2
_geom_angle_atom_site_label_3
_geom_angle
_geom_angle_site_symmetry_1
_geom_angle_site_symmetry_3
_geom_angle_publ_flag
O4 Dy1 O8 91.32(10) . 5_666 ?
O4 Dy1 O10 79.05(9) . 5_666 ?
O8 Dy1 O10 80.71(9) 5_666 5_666 ?
O4 Dy1 O10 77.43(9) . . ?
O8 Dy1 O10 149.43(9) 5_666 . ?
O10 Dy1 O10 69.34(10) 5_666 . ?
O4 Dy1 O2 148.42(10) . . ?
O8 Dy1 O2 78.24(10) 5_666 . ?
O10 Dy1 O2 69.94(9) 5_666 . ?
O10 Dy1 O2 96.52(9) . . ?
O4 Dy1 O1 68.84(10) . . ?
O8 Dy1 O1 132.48(10) 5_666 . ?
O10 Dy1 O1 132.26(9) 5_666 . ?
O10 Dy1 O1 69.84(9) . . ?
O2 Dy1 O1 138.58(10) . . ?
O4 Dy1 N1 136.51(11) . . ?
O8 Dy1 N1 119.97(11) 5_666 . ?
O10 Dy1 N1 131.59(10) 5_666 . ?
O10 Dy1 N1 85.93(10) . . ?
O2 Dy1 N1 72.55(10) . . ?
O1 Dy1 N1 67.72(10) . . ?
O4 Dy1 O9 90.88(10) . 5_666 ?
O8 Dy1 O9 63.73(9) 5_666 5_666 ?
O10 Dy1 O9 142.88(9) 5_666 5_666 ?
O10 Dy1 O9 143.34(9) . 5_666 ?
O2 Dy1 O9 110.18(9) . 5_666 ?
O1 Dy1 O9 73.52(9) . 5_666 ?
N1 Dy1 O9 79.00(11) . 5_666 ?
O4 Dy1 Dy2 43.10(7) . . ?
O8 Dy1 Dy2 134.37(7) 5_666 . ?
O10 Dy1 Dy2 90.06(6) 5_666 . ?
O10 Dy1 Dy2 43.06(6) . . ?
O2 Dy1 Dy2 139.58(7) . . ?
O1 Dy1 Dy2 42.53(7) . . ?
N1 Dy1 Dy2 99.48(8) . . ?
O9 Dy1 Dy2 106.77(7) 5_666 . ?
O4 Dy1 Dy1 75.65(7) . 5_666 ?
O8 Dy1 Dy1 115.21(7) 5_666 5_666 ?
O10 Dy1 Dy1 34.71(6) 5_666 5_666 ?
O10 Dy1 Dy1 34.63(6) . 5_666 ?
O2 Dy1 Dy1 82.00(6) . 5_666 ?
O1 Dy1 Dy1 101.46(7) . 5_666 ?
N1 Dy1 Dy1 111.09(8) . 5_666 ?
O9 Dy1 Dy1 166.52(7) 5_666 5_666 ?
Dy2 Dy1 Dy1 63.637(6) . 5_666 ?
O4 Dy1 Dy2 114.55(7) . 5_666 ?
O8 Dy1 Dy2 77.78(7) 5_666 5_666 ?
O10 Dy1 Dy2 35.63(6) 5_666 5_666 ?
O10 Dy1 Dy2 81.26(6) . 5_666 ?
O2 Dy1 Dy2 34.32(7) . 5_666 ?
O1 Dy1 Dy2 149.62(7) . 5_666 ?
N1 Dy1 Dy2 101.92(8) . 5_666 ?
O9 Dy1 Dy2 134.39(7) 5_666 5_666 ?
Dy2 Dy1 Dy2 117.754(6) . 5_666 ?
Dy1 Dy1 Dy2 54.117(5) 5_666 5_666 ?
O5 Dy2 O7 89.51(12) . . ?
O5 Dy2 O2 135.36(11) . 5_666 ?
O7 Dy2 O2 100.83(10) . 5_666 ?
O5 Dy2 O1 91.11(11) . . ?
O7 Dy2 O1 90.07(10) . . ?
O2 Dy2 O1 131.65(9) 5_666 . ?
O5 Dy2 O10 155.17(11) . . ?
O7 Dy2 O10 76.51(10) . . ?
O2 Dy2 O10 68.38(9) 5_666 . ?
O1 Dy2 O10 68.83(9) . . ?
O5 Dy2 O4 112.81(11) . . ?
O7 Dy2 O4 147.39(10) . . ?
O2 Dy2 O4 80.24(9) 5_666 . ?
O1 Dy2 O4 67.05(9) . . ?
O10 Dy2 O4 73.69(9) . . ?
O5 Dy2 N2 72.35(13) . . ?
O7 Dy2 N2 147.48(11) . . ?
O2 Dy2 N2 76.35(11) 5_666 . ?
O1 Dy2 N2 116.35(11) . . ?
O10 Dy2 N2 129.05(11) . . ?
O4 Dy2 N2 64.87(10) . . ?
O5 Dy2 O3 78.76(11) . 5_666 ?
O7 Dy2 O3 73.37(11) . 5_666 ?
O2 Dy2 O3 63.47(9) 5_666 5_666 ?
O1 Dy2 O3 160.48(10) . 5_666 ?
O10 Dy2 O3 115.53(9) . 5_666 ?
O4 Dy2 O3 132.26(10) . 5_666 ?
N2 Dy2 O3 76.68(11) . 5_666 ?
O5 Dy2 Dy1 129.02(8) . . ?
O7 Dy2 Dy1 107.11(8) . . ?
O2 Dy2 Dy1 89.37(6) 5_666 . ?
O1 Dy2 Dy1 42.81(7) . . ?
O10 Dy2 Dy1 41.43(6) . . ?
O4 Dy2 Dy1 40.39(6) . . ?
N2 Dy2 Dy1 105.26(8) . . ?
O3 Dy2 Dy1 151.87(7) 5_666 . ?
O5 Dy2 Dy1 168.40(8) . 5_666 ?
O7 Dy2 Dy1 89.08(8) . 5_666 ?
O2 Dy2 Dy1 34.10(6) 5_666 5_666 ?
O1 Dy2 Dy1 100.41(7) . 5_666 ?
O10 Dy2 Dy1 34.29(6) . 5_666 ?
O4 Dy2 Dy1 73.55(6) . 5_666 ?
N2 Dy2 Dy1 103.30(9) . 5_666 ?
O3 Dy2 Dy1 89.80(7) 5_666 5_666 ?
Dy1 Dy2 Dy1 62.245(6) . 5_666 ?
C45 O8 Dy1 125.1(3) . 5_666 ?
C1 O1 Dy2 118.9(2) . . ?
C1 O1 Dy1 119.2(2) . . ?
Dy2 O1 Dy1 94.66(10) . . ?
C31 O7 Dy2 150.7(3) . . ?
C43 O9 C44 116.0(3) . . ?
C43 O9 Dy1 115.2(2) . 5_666 ?
C44 O9 Dy1 127.7(3) . 5_666 ?
Dy1 O10 Dy1 110.66(10) 5_666 . ?
Dy1 O10 Dy2 110.08(10) 5_666 . ?
Dy1 O10 Dy2 95.51(9) . . ?
Dy1 O10 H10 121.62(19) 5_666 . ?
Dy1 O10 H10 120.87(19) . . ?
Dy2 O10 H10 91.17(16) . . ?
C16 O4 Dy1 135.0(3) . . ?
C16 O4 Dy2 114.8(2) . . ?
Dy1 O4 Dy2 96.51(10) . . ?
C13 O3 C14 117.2(3) . . ?
C13 O3 Dy2 115.9(2) . 5_666 ?
C14 O3 Dy2 125.2(3) . 5_666 ?
C15 O2 Dy1 123.6(2) . . ?
C15 O2 Dy2 121.7(2) . 5_666 ?
Dy1 O2 Dy2 111.58(10) . 5_666 ?
C29 O5 Dy2 136.9(3) . . ?
C37 N3 C36 129.6(4) . . ?
C37 N3 H3N 115.2 . . ?
C36 N3 H3N 115.2 . . ?
C28 O6 C30 118.4(5) . . ?
C7 N1 C6 118.9(4) . . ?
C7 N1 Dy1 125.1(3) . . ?
C6 N1 Dy1 115.2(3) . . ?
C3 C2 C1 121.4(4) . . ?
C3 C2 H2 119.3 . . ?
C1 C2 H2 119.3 . . ?
C2 C3 C4 119.8(4) . . ?
C2 C3 H3 120.1 . . ?
C4 C3 H3 120.1 . . ?
C35 C36 N3 123.8(4) . . ?
C35 C36 C31 121.7(4) . . ?
N3 C36 C31 114.3(4) . . ?
C22 N2 C21 118.5(4) . . ?
C22 N2 Dy2 130.4(4) . . ?
C21 N2 Dy2 110.8(3) . . ?
C5 C6 C1 119.4(4) . . ?
C5 C6 N1 124.9(4) . . ?
C1 C6 N1 115.7(4) . . ?
C5 C4 C3 119.8(4) . . ?
C5 C4 H4 120.1 . . ?
C3 C4 H4 120.1 . . ?
C25 C24 C23 121.6(6) . . ?
C25 C24 H24 119.2 . . ?
C23 C24 H24 119.2 . . ?
C4 C5 C6 121.1(4) . . ?
C4 C5 H5 119.5 . . ?
C6 C5 H5 119.5 . . ?
O1 C1 C2 120.9(4) . . ?
O1 C1 C6 120.7(4) . . ?
C2 C1 C6 118.3(4) . . ?
N1 C7 C8 126.3(4) . . ?
N1 C7 H7 116.8 . . ?
C8 C7 H7 116.8 . . ?
C18 C17 C16 120.8(4) . . ?
C18 C17 H17 119.6 . . ?
C16 C17 H17 119.6 . . ?
O7 C31 C32 123.7(4) . . ?
O7 C31 C36 120.0(4) . . ?
C32 C31 C36 116.2(4) . . ?
C32 C33 C34 121.1(5) . . ?
C32 C33 H33 119.4 . . ?
C34 C33 H33 119.4 . . ?
C40 C39 C38 121.7(5) . . ?
C40 C39 H39 119.1 . . ?
C38 C39 H39 119.1 . . ?
C34 C35 C36 120.3(5) . . ?
C34 C35 H35 119.8 . . ?
C36 C35 H35 119.8 . . ?
N3 C37 C38 124.7(4) . . ?
N3 C37 H37 117.6 . . ?
C38 C37 H37 117.6 . . ?
C42 C43 O9 126.0(4) . . ?
C42 C43 C45 121.1(4) . . ?
O9 C43 C45 112.8(4) . . ?
C37 C38 C45 120.1(4) . . ?
C37 C38 C39 120.1(4) . . ?
C45 C38 C39 119.7(4) . . ?
O6 C28 C27 125.4(5) . . ?
O6 C28 C29 114.2(5) . . ?
C27 C28 C29 120.4(6) . . ?
C33 C32 C31 121.3(5) . . ?
C33 C32 H32 119.3 . . ?
C31 C32 H32 119.3 . . ?
C43 C42 C40 121.2(5) . . ?
C43 C42 H42 119.4 . . ?
C40 C42 H42 119.4 . . ?
C19 C18 C17 120.6(5) . . ?
C19 C18 H18 119.7 . . ?
C17 C18 H18 119.7 . . ?
N2 C22 C23 125.7(5) . . ?
N2 C22 H22 117.1 . . ?
C23 C22 H22 117.1 . . ?
O8 C45 C38 122.9(4) . . ?
O8 C45 C43 119.5(4) . . ?
C38 C45 C43 117.6(4) . . ?
C29 C23 C24 120.1(5) . . ?
C29 C23 C22 122.6(4) . . ?
C24 C23 C22 117.2(5) . . ?
C15 C8 C9 119.1(4) . . ?
C15 C8 C7 123.4(4) . . ?
C9 C8 C7 117.5(4) . . ?
C39 C40 C42 118.5(4) . . ?
C39 C40 C41 122.5(5) . . ?
C42 C40 C41 118.9(5) . . ?
O9 C44 H44A 109.5 . . ?
O9 C44 H44B 109.5 . . ?
H44A C44 H44B 109.5 . . ?
O9 C44 H44C 109.5 . . ?
H44A C44 H44C 109.5 . . ?
H44B C44 H44C 109.5 . . ?
C10 C9 C8 122.3(5) . . ?
C10 C9 H9 118.8 . . ?
C8 C9 H9 118.8 . . ?
C9 C10 C12 118.6(4) . . ?
C9 C10 C11 121.6(5) . . ?
C12 C10 C11 119.8(5) . . ?
O5 C29 C23 123.8(5) . . ?
O5 C29 C28 118.6(5) . . ?
C23 C29 C28 117.5(5) . . ?
C13 C12 C10 120.5(4) . . ?
C13 C12 H12 119.8 . . ?
C10 C12 H12 119.8 . . ?
C20 C21 C16 120.6(4) . . ?
C20 C21 N2 125.2(4) . . ?
C16 C21 N2 114.2(4) . . ?
C20 C19 C18 119.6(5) . . ?
C20 C19 H19 120.2 . . ?
C18 C19 H19 120.2 . . ?
C19 C20 C21 120.7(4) . . ?
C19 C20 H20 119.7 . . ?
C21 C20 H20 119.7 . . ?
C28 C27 C25 121.3(6) . . ?
C28 C27 H27 119.4 . . ?
C25 C27 H27 119.4 . . ?
C35 C34 C33 119.3(5) . . ?
C35 C34 H34 120.4 . . ?
C33 C34 H34 120.4 . . ?
C10 C11 H11A 109.5 . . ?
C10 C11 H11B 109.5 . . ?
H11A C11 H11B 109.5 . . ?
C10 C11 H11C 109.5 . . ?
H11A C11 H11C 109.5 . . ?
H11B C11 H11C 109.5 . . ?
O3 C14 H14A 109.5 . . ?
O3 C14 H14B 109.5 . . ?
H14A C14 H14B 109.5 . . ?
O3 C14 H14C 109.5 . . ?
H14A C14 H14C 109.5 . . ?
H14B C14 H14C 109.5 . . ?
C24 C25 C27 119.0(5) . . ?
C24 C25 C26 121.1(7) . . ?
C27 C25 C26 119.8(6) . . ?
C40 C41 H41A 109.5 . . ?
C40 C41 H41B 109.5 . . ?
H41A C41 H41B 109.5 . . ?
C40 C41 H41C 109.5 . . ?
H41A C41 H41C 109.5 . . ?
H41B C41 H41C 109.5 . . ?
O3 C13 C12 125.5(4) . . ?
O3 C13 C15 112.9(3) . . ?
C12 C13 C15 121.6(4) . . ?
O4 C16 C17 124.2(4) . . ?
O4 C16 C21 118.3(4) . . ?
C17 C16 C21 117.5(4) . . ?
O2 C15 C8 123.6(4) . . ?
O2 C15 C13 118.7(4) . . ?
C8 C15 C13 117.7(4) . . ?
O6 C30 H30A 109.5 . . ?
O6 C30 H30B 109.5 . . ?
H30A C30 H30B 109.5 . . ?
O6 C30 H30C 109.5 . . ?
H30A C30 H30C 109.5 . . ?
H30B C30 H30C 109.5 . . ?
C25 C26 H26A 109.5 . . ?
C25 C26 H26B 109.5 . . ?
H26A C26 H26B 109.5 . . ?
C25 C26 H26C 109.5 . . ?
H26A C26 H26C 109.5 . . ?
H26B C26 H26C 109.5 . . ?

loop_
_geom_bond_atom_site_label_1
_geom_bond_atom_site_label_2
_geom_bond_distance
_geom_bond_site_symmetry_2
_geom_bond_publ_flag
Dy1 O4 2.290(3) . ?
Dy1 O8 2.303(3) 5_666 ?
Dy1 O10 2.329(3) 5_666 ?
Dy1 O10 2.334(3) . ?
Dy1 O2 2.341(3) . ?
Dy1 O1 2.394(3) . ?
Dy1 N1 2.491(4) . ?
Dy1 O9 2.599(3) 5_666 ?
Dy1 Dy2 3.5117(3) . ?
Dy1 Dy1 3.8355(4) 5_666 ?
Dy1 Dy2 3.8832(3) 5_666 ?
Dy2 O5 2.232(3) . ?
Dy2 O7 2.258(3) . ?
Dy2 O2 2.355(3) 5_666 ?
Dy2 O1 2.382(3) . ?
Dy2 O10 2.409(3) . ?
Dy2 O4 2.415(3) . ?
Dy2 N2 2.495(4) . ?
Dy2 O3 2.567(3) 5_666 ?
O8 C45 1.308(5) . ?
O1 C1 1.342(5) . ?
O7 C31 1.303(5) . ?
O9 C43 1.376(5) . ?
O9 C44 1.449(5) . ?
O10 H10 0.976(3) . ?
O4 C16 1.340(5) . ?
O3 C13 1.375(5) . ?
O3 C14 1.439(5) . ?
O2 C15 1.324(5) . ?
O5 C29 1.320(5) . ?
N3 C37 1.300(6) . ?
N3 C36 1.404(6) . ?
N3 H3N 0.8800 . ?
O6 C28 1.360(7) . ?
O6 C30 1.425(7) . ?
N1 C7 1.295(5) . ?
N1 C6 1.423(5) . ?
C2 C3 1.382(6) . ?
C2 C1 1.393(6) . ?
C2 H2 0.9500 . ?
C3 C4 1.395(7) . ?
C3 H3 0.9500 . ?
C36 C35 1.384(7) . ?
C36 C31 1.422(6) . ?
N2 C22 1.292(6) . ?
N2 C21 1.422(6) . ?
C6 C5 1.394(6) . ?
C6 C1 1.416(6) . ?
C4 C5 1.374(7) . ?
C4 H4 0.9500 . ?
C24 C25 1.361(9) . ?
C24 C23 1.421(7) . ?
C24 H24 0.9500 . ?
C5 H5 0.9500 . ?
C7 C8 1.443(6) . ?
C7 H7 0.9500 . ?
C17 C18 1.390(6) . ?
C17 C16 1.398(6) . ?
C17 H17 0.9500 . ?
C31 C32 1.417(7) . ?
C33 C32 1.370(7) . ?
C33 C34 1.393(8) . ?
C33 H33 0.9500 . ?
C39 C40 1.360(7) . ?
C39 C38 1.424(6) . ?
C39 H39 0.9500 . ?
C35 C34 1.380(8) . ?
C35 H35 0.9500 . ?
C37 C38 1.411(6) . ?
C37 H37 0.9500 . ?
C43 C42 1.375(6) . ?
C43 C45 1.418(6) . ?
C38 C45 1.413(6) . ?
C28 C27 1.390(8) . ?
C28 C29 1.431(7) . ?
C32 H32 0.9500 . ?
C42 C40 1.413(7) . ?
C42 H42 0.9500 . ?
C18 C19 1.381(7) . ?
C18 H18 0.9500 . ?
C22 C23 1.439(7) . ?
C22 H22 0.9500 . ?
C23 C29 1.399(8) . ?
C8 C15 1.403(6) . ?
C8 C9 1.415(6) . ?
C40 C41 1.518(7) . ?
C44 H44A 0.9800 . ?
C44 H44B 0.9800 . ?
C44 H44C 0.9800 . ?
C9 C10 1.374(7) . ?
C9 H9 0.9500 . ?
C10 C12 1.394(7) . ?
C10 C11 1.522(6) . ?
C12 C13 1.381(6) . ?
C12 H12 0.9500 . ?
C21 C20 1.390(7) . ?
C21 C16 1.412(6) . ?
C19 C20 1.373(7) . ?
C19 H19 0.9500 . ?
C20 H20 0.9500 . ?
C27 C25 1.393(9) . ?
C27 H27 0.9500 . ?
C34 H34 0.9500 . ?
C11 H11A 0.9800 . ?
C11 H11B 0.9800 . ?
C11 H11C 0.9800 . ?
C14 H14A 0.9800 . ?
C14 H14B 0.9800 . ?
C14 H14C 0.9800 . ?
C25 C26 1.527(8) . ?
C41 H41A 0.9800 . ?
C41 H41B 0.9800 . ?
C41 H41C 0.9800 . ?
C13 C15 1.420(6) . ?
C30 H30A 0.9800 . ?
C30 H30B 0.9800 . ?
C30 H30C 0.9800 . ?
C26 H26A 0.9800 . ?
C26 H26B 0.9800 . ?
C26 H26C 0.9800 . ?
